data_4078862
loop_
_publ_author_name
'Kong, Yong'
'Xu, Shansheng'
'Song, Haibin'
'Wang, Baiquan'

_publ_section_title
;
 Synthesis, Structures, and Norbornene ROMP Behavior
 ofo-Aryloxide-N-Heterocyclic Carbenep-Cymene Ruthenium Complexes
;
_journal_issue 15
_journal_name_full Organometallics
_journal_page_first 5527
_journal_paper_doi 10.1021/om300474n
_journal_volume 31
_journal_year 2012
_chemical_formula_sum 'C30 H43 Cl N2 O Ru'
_chemical_formula_weight 584.18
_chemical_name_systematic
; 
 ? 
;
_space_group_IT_number 14
_symmetry_cell_setting monoclinic
_symmetry_space_group_name_Hall '-P 2ybc'
_symmetry_space_group_name_H-M 'P 1 21/c 1'
_atom_sites_solution_hydrogens geom
_atom_sites_solution_primary direct
_atom_sites_solution_secondary difmap
_audit_creation_method SHELXL-97
_cell_angle_alpha 90.00
_cell_angle_beta 113.31(3)
_cell_angle_gamma 90.00
_cell_formula_units_Z 4
_cell_length_a 15.113(3)
_cell_length_b 12.812(3)
_cell_length_c 16.386(3)
_cell_measurement_reflns_used 9046
_cell_measurement_temperature 113(2)
_cell_measurement_theta_max 27.892
_cell_measurement_theta_min 2.223
_cell_volume 2913.8(12)
_computing_cell_refinement crystalclear
_computing_data_collection 'crystalclear(Rigaku/MSC Inc., 2005)'
_computing_data_reduction crystalclear
_computing_molecular_graphics 'Bruker SHELXTL'
_computing_publication_material 'Bruker SHELXTL'
_computing_structure_refinement 'SHELXL-97 (Sheldrick, 1997)'
_computing_structure_solution 'SHELXS-97 (Sheldrick, 1990)'
_diffrn_ambient_temperature 113(2)
_diffrn_detector_area_resol_mean 7.31
_diffrn_measured_fraction_theta_full 0.998
_diffrn_measured_fraction_theta_max 0.998
_diffrn_measurement_device_type 'rigaku saturn CCD area detector'
_diffrn_measurement_method '\w and \f scans'
_diffrn_radiation_monochromator confocal
_diffrn_radiation_source 'rotating anode'
_diffrn_radiation_type MoK\a
_diffrn_radiation_wavelength 0.71073
_diffrn_reflns_av_R_equivalents 0.0263
_diffrn_reflns_av_sigmaI/netI 0.0267
_diffrn_reflns_limit_h_max 15
_diffrn_reflns_limit_h_min -17
_diffrn_reflns_limit_k_max 13
_diffrn_reflns_limit_k_min -15
_diffrn_reflns_limit_l_max 15
_diffrn_reflns_limit_l_min -19
_diffrn_reflns_number 16400
_diffrn_reflns_theta_full 25.02
_diffrn_reflns_theta_max 25.02
_diffrn_reflns_theta_min 2.22
_diffrn_standards_decay_% 0
_diffrn_standards_interval_count 0
_diffrn_standards_interval_time 0
_diffrn_standards_number 0
_exptl_absorpt_coefficient_mu 0.654
_exptl_absorpt_correction_T_max 0.9257
_exptl_absorpt_correction_T_min 0.8804
_exptl_absorpt_correction_type multi-scan
_exptl_absorpt_process_details crystalclear
_exptl_crystal_density_diffrn 1.332
_exptl_crystal_density_method 'not measured'
_exptl_crystal_F_000 1224
_exptl_crystal_size_max 0.20
_exptl_crystal_size_mid 0.18
_exptl_crystal_size_min 0.12
_refine_diff_density_max 0.339
_refine_diff_density_min -0.563
_refine_diff_density_rms 0.059
_refine_ls_extinction_method none
_refine_ls_goodness_of_fit_ref 1.054
_refine_ls_hydrogen_treatment constr
_refine_ls_matrix_type full
_refine_ls_number_parameters 327
_refine_ls_number_reflns 5132
_refine_ls_number_restraints 0
_refine_ls_restrained_S_all 1.054
_refine_ls_R_factor_all 0.0285
_refine_ls_R_factor_gt 0.0251
_refine_ls_shift/su_max 0.001
_refine_ls_shift/su_mean 0.000
_refine_ls_structure_factor_coef Fsqd
_refine_ls_weighting_details 'calc w=1/[\s^2^(Fo^2^)+(0.0400P)^2^+0.5847P] where P=(Fo^2^+2Fc^2^)/3'
_refine_ls_weighting_scheme calc
_refine_ls_wR_factor_gt 0.0641
_refine_ls_wR_factor_ref 0.0660
_reflns_number_gt 4656
_reflns_number_total 5132
_reflns_threshold_expression >2sigma(I)
_cod_data_source_file om300474n_si_001.cif
_cod_data_source_block r90707b
_cod_depositor_comments
;
The following automatic conversions were performed:

'_symmetry_cell_setting' value 'Monoclinic' changed to 'monoclinic'
according to /home/saulius/struct/CIF-dictionaries/cif_core.dic
dictionary named 'cif_core.dic' version 2.4.2 from
2011-04-26.

'_exptl_absorpt_correction_type' value 'MULTI-SCAN'
changed to 'multi-scan' according to
/home/saulius/struct/CIF-dictionaries/cif_core.dic dictionary named
'cif_core.dic' version 2.4.2 from
2011-04-26.

'_refine_ls_hydrogen_treatment' value 'CONSTR' changed
to 'constr' according to
/home/saulius/struct/CIF-dictionaries/cif_core.dic dictionary named
'cif_core.dic' version 2.4.2 from 2011-04-26.

Automatic conversion script
Id: cif_fix_values 1891 2012-01-12 08:04:46Z andrius 
;
_cod_original_cell_volume 2913.8(10)
_cod_original_sg_symbol_H-M P2(1)/c
_cod_database_code 4078862

loop_
_symmetry_equiv_pos_as_xyz
'x, y, z'
'-x, y+1/2, -z+1/2'
'-x, -y, -z'
'x, -y-1/2, z-1/2'

loop_
_atom_site_label
_atom_site_type_symbol
_atom_site_fract_x
_atom_site_fract_y
_atom_site_fract_z
_atom_site_U_iso_or_equiv
_atom_site_adp_type
_atom_site_occupancy
_atom_site_symmetry_multiplicity
_atom_site_calc_flag
_atom_site_refinement_flags
Ru1 Ru 0.378422(11) 0.122121(11) 0.163352(9) 0.01330(7) Uani 1 1 d .
Cl2 Cl 0.52071(4) 0.02567(4) 0.25218(3) 0.02014(12) Uani 1 1 d .
O1 O 0.33102(10) -0.02067(9) 0.09819(8) 0.0161(3) Uani 1 1 d .
N1 N 0.39355(11) 0.09375(11) -0.01167(10) 0.0125(3) Uani 1 1 d .
N2 N 0.52120(11) 0.17314(11) 0.07591(10) 0.0133(3) Uani 1 1 d .
C1 C 0.27538(14) -0.01637(14) 0.01235(12) 0.0153(4) Uani 1 1 d .
C2 C 0.18906(15) -0.07549(14) -0.02638(13) 0.0180(4) Uani 1 1 d .
C3 C 0.13037(14) -0.05888(15) -0.11523(13) 0.0192(4) Uani 1 1 d .
H3 H 0.0731 -0.0963 -0.1394 0.023 Uiso 1 1 calc R
C4 C 0.15205(15) 0.01054(14) -0.17061(12) 0.0179(4) Uani 1 1 d .
C5 C 0.24045(14) 0.06053(14) -0.13460(12) 0.0157(4) Uani 1 1 d .
H5 H 0.2593 0.1046 -0.1699 0.019 Uiso 1 1 calc R
C6 C 0.30090(14) 0.04514(13) -0.04628(12) 0.0138(4) Uani 1 1 d .
C7 C 0.16489(15) -0.15840(16) 0.03012(13) 0.0214(4) Uani 1 1 d .
C8 C 0.14903(17) -0.10760(17) 0.10765(15) 0.0285(5) Uani 1 1 d .
H8A H 0.2064 -0.0711 0.1447 0.043 Uiso 1 1 calc R
H8B H 0.1344 -0.1605 0.1419 0.043 Uiso 1 1 calc R
H8C H 0.0963 -0.0592 0.0851 0.043 Uiso 1 1 calc R
C9 C 0.24854(16) -0.23708(16) 0.06614(14) 0.0272(5) Uani 1 1 d .
H9A H 0.3064 -0.2012 0.1028 0.041 Uiso 1 1 calc R
H9B H 0.2577 -0.2697 0.0173 0.041 Uiso 1 1 calc R
H9C H 0.2336 -0.2893 0.1007 0.041 Uiso 1 1 calc R
C10 C 0.07419(18) -0.22016(18) -0.02535(15) 0.0351(6) Uani 1 1 d .
H10A H 0.0630 -0.2732 0.0109 0.053 Uiso 1 1 calc R
H10B H 0.0828 -0.2522 -0.0747 0.053 Uiso 1 1 calc R
H10C H 0.0199 -0.1738 -0.0470 0.053 Uiso 1 1 calc R
C11 C 0.08002(15) 0.02764(16) -0.26684(13) 0.0216(4) Uani 1 1 d .
C12 C -0.01856(17) 0.0572(2) -0.26813(16) 0.0394(6) Uani 1 1 d .
H12A H -0.0123 0.1182 -0.2323 0.059 Uiso 1 1 calc R
H12B H -0.0430 0.0005 -0.2448 0.059 Uiso 1 1 calc R
H12C H -0.0623 0.0714 -0.3281 0.059 Uiso 1 1 calc R
C13 C 0.07075(19) -0.07209(18) -0.32079(15) 0.0387(6) Uani 1 1 d .
H13A H 0.0500 -0.1283 -0.2939 0.058 Uiso 1 1 calc R
H13B H 0.1321 -0.0891 -0.3220 0.058 Uiso 1 1 calc R
H13C H 0.0244 -0.0615 -0.3804 0.058 Uiso 1 1 calc R
C14 C 0.11258(18) 0.11509(17) -0.31165(15) 0.0330(6) Uani 1 1 d .
H14A H 0.0668 0.1229 -0.3719 0.049 Uiso 1 1 calc R
H14B H 0.1746 0.0983 -0.3113 0.049 Uiso 1 1 calc R
H14C H 0.1168 0.1792 -0.2800 0.049 Uiso 1 1 calc R
C15 C 0.43640(14) 0.13444(13) 0.07170(12) 0.0133(4) Uani 1 1 d .
C16 C 0.45334(14) 0.10361(13) -0.05731(12) 0.0140(4) Uani 1 1 d .
H16 H 0.4409 0.0801 -0.1145 0.017 Uiso 1 1 calc R
C17 C 0.53287(14) 0.15383(14) -0.00249(12) 0.0153(4) Uani 1 1 d .
H17 H 0.5858 0.1722 -0.0149 0.018 Uiso 1 1 calc R
C18 C 0.59055(14) 0.23276(14) 0.15168(12) 0.0168(4) Uani 1 1 d .
H18 H 0.5674 0.2319 0.1997 0.020 Uiso 1 1 calc R
C19 C 0.68883(15) 0.18099(16) 0.18575(14) 0.0251(5) Uani 1 1 d .
H19A H 0.6834 0.1106 0.2033 0.038 Uiso 1 1 calc R
H19B H 0.7325 0.2192 0.2360 0.038 Uiso 1 1 calc R
H19C H 0.7128 0.1804 0.1396 0.038 Uiso 1 1 calc R
C20 C 0.59452(16) 0.34585(15) 0.12501(14) 0.0257(5) Uani 1 1 d .
H20A H 0.6226 0.3492 0.0818 0.039 Uiso 1 1 calc R
H20B H 0.6330 0.3857 0.1765 0.039 Uiso 1 1 calc R
H20C H 0.5305 0.3741 0.1000 0.039 Uiso 1 1 calc R
C21 C 0.39798(18) 0.12295(15) 0.37989(14) 0.0279(5) Uani 1 1 d .
H21A H 0.3560 0.0697 0.3854 0.042 Uiso 1 1 calc R
H21B H 0.4059 0.1766 0.4231 0.042 Uiso 1 1 calc R
H21C H 0.4596 0.0929 0.3898 0.042 Uiso 1 1 calc R
C22 C 0.35497(16) 0.16923(15) 0.28817(13) 0.0214(5) Uani 1 1 d .
C23 C 0.26797(16) 0.13584(15) 0.22448(14) 0.0228(5) Uani 1 1 d .
H23 H 0.2315 0.0871 0.2398 0.027 Uiso 1 1 calc R
C24 C 0.23306(15) 0.17509(15) 0.13541(13) 0.0216(4) Uani 1 1 d .
H24 H 0.1774 0.1466 0.0926 0.026 Uiso 1 1 calc R
C25 C 0.28132(15) 0.25626(15) 0.11106(14) 0.0214(4) Uani 1 1 d .
C26 C 0.37126(15) 0.28880(14) 0.17664(13) 0.0210(5) Uani 1 1 d .
H26 H 0.4060 0.3405 0.1625 0.025 Uiso 1 1 calc R
C27 C 0.40898(16) 0.24506(14) 0.26199(13) 0.0200(4) Uani 1 1 d .
H27 H 0.4697 0.2653 0.3022 0.024 Uiso 1 1 calc R
C28 C 0.24481(17) 0.30496(17) 0.01862(15) 0.0296(5) Uani 1 1 d .
H28 H 0.2928 0.2905 -0.0063 0.036 Uiso 1 1 calc R
C29 C 0.2372(2) 0.42406(19) 0.02452(18) 0.0435(7) Uani 1 1 d .
H29A H 0.1896 0.4408 0.0476 0.065 Uiso 1 1 calc R
H29B H 0.2187 0.4540 -0.0336 0.065 Uiso 1 1 calc R
H29C H 0.2984 0.4519 0.0632 0.065 Uiso 1 1 calc R
C30 C 0.14906(18) 0.2603(2) -0.04547(16) 0.0395(6) Uani 1 1 d .
H30A H 0.1543 0.1859 -0.0486 0.059 Uiso 1 1 calc R
H30B H 0.1330 0.2899 -0.1034 0.059 Uiso 1 1 calc R
H30C H 0.0995 0.2771 -0.0248 0.059 Uiso 1 1 calc R

loop_
_atom_site_aniso_label
_atom_site_aniso_U_11
_atom_site_aniso_U_22
_atom_site_aniso_U_33
_atom_site_aniso_U_23
_atom_site_aniso_U_13
_atom_site_aniso_U_12
Ru1 0.01734(10) 0.01252(10) 0.01238(10) -0.00157(5) 0.00838(7) -0.00014(6)
Cl2 0.0242(3) 0.0200(2) 0.0154(2) 0.00200(18) 0.0069(2) 0.00439(19)
O1 0.0217(8) 0.0143(6) 0.0121(7) -0.0012(5) 0.0067(6) -0.0021(5)
N1 0.0140(9) 0.0118(7) 0.0122(8) 0.0002(6) 0.0057(7) -0.0003(6)
N2 0.0152(9) 0.0122(8) 0.0133(8) -0.0002(6) 0.0065(7) 0.0007(6)
C1 0.0184(11) 0.0144(9) 0.0156(10) -0.0009(7) 0.0095(8) 0.0010(7)
C2 0.0212(11) 0.0170(10) 0.0193(10) -0.0019(8) 0.0119(9) -0.0022(8)
C3 0.0162(11) 0.0215(10) 0.0215(11) -0.0049(8) 0.0091(9) -0.0053(8)
C4 0.0175(11) 0.0188(10) 0.0169(10) -0.0014(8) 0.0062(9) 0.0009(8)
C5 0.0183(11) 0.0149(9) 0.0167(10) -0.0002(7) 0.0097(8) 0.0006(7)
C6 0.0148(10) 0.0121(9) 0.0149(10) -0.0021(7) 0.0062(8) -0.0006(7)
C7 0.0247(12) 0.0226(10) 0.0214(11) -0.0002(8) 0.0138(9) -0.0077(8)
C8 0.0346(14) 0.0319(12) 0.0280(12) 0.0012(9) 0.0221(11) -0.0053(9)
C9 0.0354(14) 0.0212(11) 0.0298(12) 0.0037(9) 0.0180(11) -0.0044(9)
C10 0.0363(15) 0.0411(14) 0.0289(13) 0.0003(10) 0.0138(11) -0.0215(11)
C11 0.0161(11) 0.0292(11) 0.0164(10) 0.0003(8) 0.0031(9) -0.0002(8)
C12 0.0207(13) 0.0640(17) 0.0298(13) 0.0118(12) 0.0059(11) 0.0073(11)
C13 0.0431(16) 0.0376(14) 0.0203(12) -0.0050(10) -0.0035(11) 0.0012(11)
C14 0.0282(14) 0.0438(14) 0.0182(12) 0.0100(9) 0.0000(10) -0.0021(10)
C15 0.0154(10) 0.0082(9) 0.0155(10) 0.0000(7) 0.0052(8) 0.0019(7)
C16 0.0189(11) 0.0125(9) 0.0127(9) 0.0037(7) 0.0086(8) 0.0024(7)
C17 0.0193(11) 0.0137(9) 0.0166(10) 0.0024(7) 0.0108(8) 0.0016(7)
C18 0.0167(11) 0.0190(10) 0.0131(9) -0.0054(7) 0.0043(8) -0.0035(8)
C19 0.0181(12) 0.0312(12) 0.0217(11) -0.0056(9) 0.0033(9) 0.0011(9)
C20 0.0276(13) 0.0203(10) 0.0268(12) -0.0059(9) 0.0082(10) -0.0066(9)
C21 0.0465(15) 0.0233(11) 0.0202(11) -0.0027(8) 0.0198(11) -0.0025(9)
C22 0.0348(13) 0.0156(10) 0.0219(11) -0.0052(8) 0.0198(10) 0.0006(8)
C23 0.0304(13) 0.0202(10) 0.0286(12) -0.0039(8) 0.0231(10) 0.0000(8)
C24 0.0190(12) 0.0245(11) 0.0251(11) -0.0045(8) 0.0127(9) 0.0036(8)
C25 0.0257(12) 0.0195(10) 0.0239(11) 0.0003(8) 0.0149(9) 0.0087(8)
C26 0.0312(13) 0.0124(10) 0.0275(11) -0.0029(8) 0.0201(10) 0.0015(8)
C27 0.0280(12) 0.0163(10) 0.0205(10) -0.0083(8) 0.0146(9) -0.0010(8)
C28 0.0340(14) 0.0335(13) 0.0286(12) 0.0107(9) 0.0201(11) 0.0161(10)
C29 0.0537(18) 0.0357(14) 0.0458(16) 0.0200(11) 0.0246(14) 0.0163(12)
C30 0.0359(15) 0.0511(15) 0.0282(13) 0.0052(11) 0.0090(11) 0.0217(12)

loop_
_atom_type_symbol
_atom_type_description
_atom_type_scat_dispersion_real
_atom_type_scat_dispersion_imag
_atom_type_scat_source
C C 0.0033 0.0016 'International Tables Vol C Tables 4.2.6.8 and 6.1.1.4'
H H 0.0000 0.0000 'International Tables Vol C Tables 4.2.6.8 and 6.1.1.4'
N N 0.0061 0.0033 'International Tables Vol C Tables 4.2.6.8 and 6.1.1.4'
O O 0.0106 0.0060 'International Tables Vol C Tables 4.2.6.8 and 6.1.1.4'
Cl Cl 0.1484 0.1585 'International Tables Vol C Tables 4.2.6.8 and 6.1.1.4'
Ru Ru -1.2594 0.8363 'International Tables Vol C Tables 4.2.6.8 and 6.1.1.4'

loop_
_geom_angle_atom_site_label_1
_geom_angle_atom_site_label_2
_geom_angle_atom_site_label_3
_geom_angle
C15 Ru1 O1 81.43(6)
C15 Ru1 C26 92.96(7)
O1 Ru1 C26 153.65(7)
C15 Ru1 C24 121.29(8)
O1 Ru1 C24 92.99(7)
C26 Ru1 C24 67.90(8)
C15 Ru1 C27 117.98(7)
O1 Ru1 C27 160.26(6)
C26 Ru1 C27 37.81(8)
C24 Ru1 C27 80.18(8)
C15 Ru1 C25 93.90(7)
O1 Ru1 C25 116.24(7)
C26 Ru1 C25 38.08(8)
C24 Ru1 C25 37.79(8)
C27 Ru1 C25 68.66(8)
C15 Ru1 C23 158.88(8)
O1 Ru1 C23 97.45(6)
C26 Ru1 C23 78.66(7)
C24 Ru1 C23 37.59(8)
C27 Ru1 C23 65.92(8)
C25 Ru1 C23 67.52(8)
C15 Ru1 C22 155.25(7)
O1 Ru1 C22 122.84(6)
C26 Ru1 C22 67.46(7)
C24 Ru1 C22 66.68(8)
C27 Ru1 C22 37.51(7)
C25 Ru1 C22 80.04(8)
C23 Ru1 C22 35.34(8)
C15 Ru1 Cl2 86.74(6)
O1 Ru1 Cl2 84.46(4)
C26 Ru1 Cl2 121.10(6)
C24 Ru1 Cl2 151.24(6)
C27 Ru1 Cl2 92.65(6)
C25 Ru1 Cl2 159.18(6)
C23 Ru1 Cl2 114.22(6)
C22 Ru1 Cl2 90.70(6)
C1 O1 Ru1 116.76(11)
C15 N1 C16 110.66(16)
C15 N1 C6 124.54(16)
C16 N1 C6 124.78(15)
C15 N2 C17 110.69(16)
C15 N2 C18 125.08(16)
C17 N2 C18 124.16(16)
O1 C1 C6 121.16(17)
O1 C1 C2 122.47(17)
C6 C1 C2 116.34(17)
C3 C2 C1 118.59(18)
C3 C2 C7 121.94(18)
C1 C2 C7 119.43(17)
C2 C3 C4 124.12(18)
C2 C3 H3 117.9
C4 C3 H3 117.9
C5 C4 C3 116.84(18)
C5 C4 C11 122.92(18)
C3 C4 C11 120.24(18)
C4 C5 C6 120.33(18)
C4 C5 H5 119.8
C6 C5 H5 119.8
C5 C6 C1 123.10(18)
C5 C6 N1 119.33(17)
C1 C6 N1 117.56(16)
C8 C7 C10 108.39(18)
C8 C7 C9 109.58(18)
C10 C7 C9 107.19(18)
C8 C7 C2 110.94(17)
C10 C7 C2 111.59(17)
C9 C7 C2 109.06(17)
C7 C8 H8A 109.5
C7 C8 H8B 109.5
H8A C8 H8B 109.5
C7 C8 H8C 109.5
H8A C8 H8C 109.5
H8B C8 H8C 109.5
C7 C9 H9A 109.5
C7 C9 H9B 109.5
H9A C9 H9B 109.5
C7 C9 H9C 109.5
H9A C9 H9C 109.5
H9B C9 H9C 109.5
C7 C10 H10A 109.5
C7 C10 H10B 109.5
H10A C10 H10B 109.5
C7 C10 H10C 109.5
H10A C10 H10C 109.5
H10B C10 H10C 109.5
C14 C11 C13 108.01(19)
C14 C11 C12 108.05(18)
C13 C11 C12 109.46(19)
C14 C11 C4 111.50(17)
C13 C11 C4 109.87(17)
C12 C11 C4 109.89(18)
C11 C12 H12A 109.5
C11 C12 H12B 109.5
H12A C12 H12B 109.5
C11 C12 H12C 109.5
H12A C12 H12C 109.5
H12B C12 H12C 109.5
C11 C13 H13A 109.5
C11 C13 H13B 109.5
H13A C13 H13B 109.5
C11 C13 H13C 109.5
H13A C13 H13C 109.5
H13B C13 H13C 109.5
C11 C14 H14A 109.5
C11 C14 H14B 109.5
H14A C14 H14B 109.5
C11 C14 H14C 109.5
H14A C14 H14C 109.5
H14B C14 H14C 109.5
N2 C15 N1 104.87(16)
N2 C15 Ru1 132.23(14)
N1 C15 Ru1 122.75(14)
C17 C16 N1 106.49(16)
C17 C16 H16 126.8
N1 C16 H16 126.8
C16 C17 N2 107.24(17)
C16 C17 H17 126.4
N2 C17 H17 126.4
N2 C18 C19 110.37(15)
N2 C18 C20 110.23(15)
C19 C18 C20 112.20(17)
N2 C18 H18 108.0
C19 C18 H18 108.0
C20 C18 H18 108.0
C18 C19 H19A 109.5
C18 C19 H19B 109.5
H19A C19 H19B 109.5
C18 C19 H19C 109.5
H19A C19 H19C 109.5
H19B C19 H19C 109.5
C18 C20 H20A 109.5
C18 C20 H20B 109.5
H20A C20 H20B 109.5
C18 C20 H20C 109.5
H20A C20 H20C 109.5
H20B C20 H20C 109.5
C22 C21 H21A 109.5
C22 C21 H21B 109.5
H21A C21 H21B 109.5
C22 C21 H21C 109.5
H21A C21 H21C 109.5
H21B C21 H21C 109.5
C23 C22 C27 117.75(18)
C23 C22 C21 122.55(19)
C27 C22 C21 119.5(2)
C23 C22 Ru1 71.44(12)
C27 C22 Ru1 66.76(11)
C21 C22 Ru1 129.08(14)
C22 C23 C24 121.12(19)
C22 C23 Ru1 73.22(12)
C24 C23 Ru1 67.42(12)
C22 C23 H23 119.4
C24 C23 H23 119.4
Ru1 C23 H23 133.2
C25 C24 C23 121.47(19)
C25 C24 Ru1 72.38(12)
C23 C24 Ru1 74.99(12)
C25 C24 H24 119.3
C23 C24 H24 119.3
Ru1 C24 H24 125.1
C24 C25 C26 116.60(18)
C24 C25 C28 123.8(2)
C26 C25 C28 119.52(19)
C24 C25 Ru1 69.83(11)
C26 C25 Ru1 69.14(11)
C28 C25 Ru1 129.00(14)
C27 C26 C25 121.79(19)
C27 C26 Ru1 71.79(11)
C25 C26 Ru1 72.79(11)
C27 C26 H26 119.1
C25 C26 H26 119.1
Ru1 C26 H26 128.7
C26 C27 C22 120.8(2)
C26 C27 Ru1 70.40(11)
C22 C27 Ru1 75.73(11)
C26 C27 H27 119.6
C22 C27 H27 119.6
Ru1 C27 H27 126.1
C30 C28 C25 113.8(2)
C30 C28 C29 109.97(19)
C25 C28 C29 110.51(18)
C30 C28 H28 107.4
C25 C28 H28 107.4
C29 C28 H28 107.4
C28 C29 H29A 109.5
C28 C29 H29B 109.5
H29A C29 H29B 109.5
C28 C29 H29C 109.5
H29A C29 H29C 109.5
H29B C29 H29C 109.5
C28 C30 H30A 109.5
C28 C30 H30B 109.5
H30A C30 H30B 109.5
C28 C30 H30C 109.5
H30A C30 H30C 109.5
H30B C30 H30C 109.5

loop_
_geom_bond_atom_site_label_1
_geom_bond_atom_site_label_2
_geom_bond_distance
Ru1 C15 2.022(2)
Ru1 O1 2.0964(12)
Ru1 C26 2.1535(19)
Ru1 C24 2.168(2)
Ru1 C27 2.1716(19)
Ru1 C25 2.201(2)
Ru1 C23 2.268(2)
Ru1 C22 2.291(2)
Ru1 Cl2 2.4069(9)
O1 C1 1.324(2)
N1 C15 1.363(2)
N1 C16 1.388(2)
N1 C6 1.429(2)
N2 C15 1.350(2)
N2 C17 1.386(2)
N2 C18 1.481(2)
C1 C6 1.409(3)
C1 C2 1.422(3)
C2 C3 1.389(3)
C2 C7 1.545(3)
C3 C4 1.399(3)
C3 H3 0.9300
C4 C5 1.385(3)
C4 C11 1.537(3)
C5 C6 1.386(3)
C5 H5 0.9300
C7 C8 1.528(3)
C7 C10 1.531(3)
C7 C9 1.540(3)
C8 H8A 0.9600
C8 H8B 0.9600
C8 H8C 0.9600
C9 H9A 0.9600
C9 H9B 0.9600
C9 H9C 0.9600
C10 H10A 0.9600
C10 H10B 0.9600
C10 H10C 0.9600
C11 C14 1.524(3)
C11 C13 1.528(3)
C11 C12 1.529(3)
C12 H12A 0.9600
C12 H12B 0.9600
C12 H12C 0.9600
C13 H13A 0.9600
C13 H13B 0.9600
C13 H13C 0.9600
C14 H14A 0.9600
C14 H14B 0.9600
C14 H14C 0.9600
C16 C17 1.346(3)
C16 H16 0.9300
C17 H17 0.9300
C18 C19 1.517(3)
C18 C20 1.521(3)
C18 H18 0.9800
C19 H19A 0.9600
C19 H19B 0.9600
C19 H19C 0.9600
C20 H20A 0.9600
C20 H20B 0.9600
C20 H20C 0.9600
C21 C22 1.503(3)
C21 H21A 0.9600
C21 H21B 0.9600
C21 H21C 0.9600
C22 C23 1.384(3)
C22 C27 1.439(3)
C23 C24 1.432(3)
C23 H23 0.9300
C24 C25 1.415(3)
C24 H24 0.9300
C25 C26 1.421(3)
C25 C28 1.525(3)
C26 C27 1.401(3)
C26 H26 0.9300
C27 H27 0.9300
C28 C30 1.523(3)
C28 C29 1.536(3)
C28 H28 0.9800
C29 H29A 0.9600
C29 H29B 0.9600
C29 H29C 0.9600
C30 H30A 0.9600
C30 H30B 0.9600
C30 H30C 0.9600

loop_
_geom_torsion_atom_site_label_1
_geom_torsion_atom_site_label_2
_geom_torsion_atom_site_label_3
_geom_torsion_atom_site_label_4
_geom_torsion
C15 Ru1 O1 C1 -59.70(14)
C26 Ru1 O1 C1 19.5(2)
C24 Ru1 O1 C1 61.50(14)
C27 Ru1 O1 C1 130.4(2)
C25 Ru1 O1 C1 30.44(15)
C23 Ru1 O1 C1 99.00(14)
C22 Ru1 O1 C1 125.52(14)
Cl2 Ru1 O1 C1 -147.23(13)
Ru1 O1 C1 C6 48.7(2)
Ru1 O1 C1 C2 -133.49(16)
O1 C1 C2 C3 173.99(17)
C6 C1 C2 C3 -8.1(3)
O1 C1 C2 C7 -8.0(3)
C6 C1 C2 C7 169.90(17)
C1 C2 C3 C4 2.1(3)
C7 C2 C3 C4 -175.90(19)
C2 C3 C4 C5 3.8(3)
C2 C3 C4 C11 -176.88(18)
C3 C4 C5 C6 -3.3(3)
C11 C4 C5 C6 177.46(17)
C4 C5 C6 C1 -3.2(3)
C4 C5 C6 N1 177.17(17)
O1 C1 C6 C5 -173.15(17)
C2 C1 C6 C5 8.9(3)
O1 C1 C6 N1 6.5(3)
C2 C1 C6 N1 -171.44(16)
C15 N1 C6 C5 142.51(18)
C16 N1 C6 C5 -39.3(3)
C15 N1 C6 C1 -37.1(2)
C16 N1 C6 C1 141.06(18)
C3 C2 C7 C8 -118.0(2)
C1 C2 C7 C8 64.1(2)
C3 C2 C7 C10 3.0(3)
C1 C2 C7 C10 -174.94(19)
C3 C2 C7 C9 121.2(2)
C1 C2 C7 C9 -56.7(2)
C5 C4 C11 C14 -7.4(3)
C3 C4 C11 C14 173.39(19)
C5 C4 C11 C13 112.4(2)
C3 C4 C11 C13 -66.9(3)
C5 C4 C11 C12 -127.1(2)
C3 C4 C11 C12 53.6(3)
C17 N2 C15 N1 -2.04(19)
C18 N2 C15 N1 175.10(15)
C17 N2 C15 Ru1 173.44(13)
C18 N2 C15 Ru1 -9.4(3)
C16 N1 C15 N2 2.38(19)
C6 N1 C15 N2 -179.19(15)
C16 N1 C15 Ru1 -173.64(12)
C6 N1 C15 Ru1 4.8(2)
O1 Ru1 C15 N2 -141.47(17)
C26 Ru1 C15 N2 64.42(17)
C24 Ru1 C15 N2 130.25(16)
C27 Ru1 C15 N2 34.69(19)
C25 Ru1 C15 N2 102.56(17)
C23 Ru1 C15 N2 130.0(2)
C22 Ru1 C15 N2 28.0(3)
Cl2 Ru1 C15 N2 -56.59(16)
O1 Ru1 C15 N1 33.33(14)
C26 Ru1 C15 N1 -120.78(15)
C24 Ru1 C15 N1 -54.95(17)
C27 Ru1 C15 N1 -150.51(13)
C25 Ru1 C15 N1 -82.64(15)
C23 Ru1 C15 N1 -55.2(3)
C22 Ru1 C15 N1 -157.19(15)
Cl2 Ru1 C15 N1 118.22(14)
C15 N1 C16 C17 -1.9(2)
C6 N1 C16 C17 179.73(16)
N1 C16 C17 N2 0.5(2)
C15 N2 C17 C16 1.0(2)
C18 N2 C17 C16 -176.21(16)
C15 N2 C18 C19 124.05(19)
C17 N2 C18 C19 -59.2(2)
C15 N2 C18 C20 -111.5(2)
C17 N2 C18 C20 65.3(2)
C15 Ru1 C22 C23 142.47(17)
O1 Ru1 C22 C23 -49.95(13)
C26 Ru1 C22 C23 102.53(13)
C24 Ru1 C22 C23 27.89(12)
C27 Ru1 C22 C23 132.75(18)
C25 Ru1 C22 C23 64.95(12)
Cl2 Ru1 C22 C23 -133.81(11)
C15 Ru1 C22 C27 9.7(2)
O1 Ru1 C22 C27 177.30(11)
C26 Ru1 C22 C27 -30.21(12)
C24 Ru1 C22 C27 -104.86(14)
C25 Ru1 C22 C27 -67.80(13)
C23 Ru1 C22 C27 -132.75(18)
Cl2 Ru1 C22 C27 93.45(12)
C15 Ru1 C22 C21 -100.2(2)
O1 Ru1 C22 C21 67.3(2)
C26 Ru1 C22 C21 -140.2(2)
C24 Ru1 C22 C21 145.2(2)
C27 Ru1 C22 C21 -110.0(2)
C25 Ru1 C22 C21 -177.8(2)
C23 Ru1 C22 C21 117.3(2)
Cl2 Ru1 C22 C21 -16.52(19)
C27 C22 C23 C24 0.3(3)
C21 C22 C23 C24 -174.48(18)
Ru1 C22 C23 C24 -49.41(17)
C27 C22 C23 Ru1 49.68(16)
C21 C22 C23 Ru1 -125.07(19)
C15 Ru1 C23 C22 -134.94(19)
O1 Ru1 C23 C22 139.56(11)
C26 Ru1 C23 C22 -66.87(12)
C24 Ru1 C23 C22 -135.24(17)
C27 Ru1 C23 C22 -29.33(11)
C25 Ru1 C23 C22 -105.06(13)
Cl2 Ru1 C23 C22 52.31(12)
C15 Ru1 C23 C24 0.3(3)
O1 Ru1 C23 C24 -85.20(12)
C26 Ru1 C23 C24 68.37(12)
C27 Ru1 C23 C24 105.91(13)
C25 Ru1 C23 C24 30.18(12)
C22 Ru1 C23 C24 135.24(17)
Cl2 Ru1 C23 C24 -172.45(10)
C22 C23 C24 C25 -5.9(3)
Ru1 C23 C24 C25 -57.89(17)
C22 C23 C24 Ru1 51.95(17)
C15 Ru1 C24 C25 -49.16(14)
O1 Ru1 C24 C25 -130.95(12)
C26 Ru1 C24 C25 30.37(12)
C27 Ru1 C24 C25 67.70(12)
C23 Ru1 C24 C25 130.71(17)
C22 Ru1 C24 C25 104.38(13)
Cl2 Ru1 C24 C25 145.13(11)
C15 Ru1 C24 C23 -179.87(11)
O1 Ru1 C24 C23 98.34(11)
C26 Ru1 C24 C23 -100.34(13)
C27 Ru1 C24 C23 -63.01(12)
C25 Ru1 C24 C23 -130.71(17)
C22 Ru1 C24 C23 -26.33(11)
Cl2 Ru1 C24 C23 14.42(19)
C23 C24 C25 C26 6.6(3)
Ru1 C24 C25 C26 -52.54(15)
C23 C24 C25 C28 -176.74(18)
Ru1 C24 C25 C28 124.12(19)
C23 C24 C25 Ru1 59.14(17)
C15 Ru1 C25 C24 139.61(12)
O1 Ru1 C25 C24 57.24(13)
C26 Ru1 C25 C24 -130.58(17)
C27 Ru1 C25 C24 -101.83(13)
C23 Ru1 C25 C24 -30.03(12)
C22 Ru1 C25 C24 -64.58(12)
Cl2 Ru1 C25 C24 -129.30(15)
C15 Ru1 C25 C26 -89.81(12)
O1 Ru1 C25 C26 -172.18(11)
C24 Ru1 C25 C26 130.58(17)
C27 Ru1 C25 C26 28.75(12)
C23 Ru1 C25 C26 100.55(13)
C22 Ru1 C25 C26 66.00(12)
Cl2 Ru1 C25 C26 1.3(2)
C15 Ru1 C25 C28 21.9(2)
O1 Ru1 C25 C28 -60.5(2)
C26 Ru1 C25 C28 111.7(2)
C24 Ru1 C25 C28 -117.7(2)
C27 Ru1 C25 C28 140.5(2)
C23 Ru1 C25 C28 -147.7(2)
C22 Ru1 C25 C28 177.7(2)
Cl2 Ru1 C25 C28 113.0(2)
C24 C25 C26 C27 -1.9(3)
C28 C25 C26 C27 -178.69(18)
Ru1 C25 C26 C27 -54.77(17)
C24 C25 C26 Ru1 52.88(15)
C28 C25 C26 Ru1 -123.93(17)
C15 Ru1 C26 C27 -134.40(13)
O1 Ru1 C26 C27 149.01(14)
C24 Ru1 C26 C27 102.89(14)
C25 Ru1 C26 C27 133.04(19)
C23 Ru1 C26 C27 65.15(13)
C22 Ru1 C26 C27 29.99(13)
Cl2 Ru1 C26 C27 -46.42(14)
C15 Ru1 C26 C25 92.55(12)
O1 Ru1 C26 C25 16.0(2)
C24 Ru1 C26 C25 -30.15(12)
C27 Ru1 C26 C25 -133.04(19)
C23 Ru1 C26 C25 -67.89(12)
C22 Ru1 C26 C25 -103.05(13)
Cl2 Ru1 C26 C25 -179.47(9)
C25 C26 C27 C22 -3.6(3)
Ru1 C26 C27 C22 -58.85(16)
C25 C26 C27 Ru1 55.22(17)
C23 C22 C27 C26 4.4(3)
C21 C22 C27 C26 179.33(18)
Ru1 C22 C27 C26 56.29(16)
C23 C22 C27 Ru1 -51.88(16)
C21 C22 C27 Ru1 123.04(17)
C15 Ru1 C27 C26 53.89(15)
O1 Ru1 C27 C26 -137.42(18)
C24 Ru1 C27 C26 -66.43(13)
C25 Ru1 C27 C26 -28.94(12)
C23 Ru1 C27 C26 -102.97(14)
C22 Ru1 C27 C26 -130.70(19)
Cl2 Ru1 C27 C26 141.61(12)
C15 Ru1 C27 C22 -175.41(12)
O1 Ru1 C27 C22 -6.7(3)
C26 Ru1 C27 C22 130.70(19)
C24 Ru1 C27 C22 64.27(13)
C25 Ru1 C27 C22 101.76(14)
C23 Ru1 C27 C22 27.73(12)
Cl2 Ru1 C27 C22 -87.69(12)
C24 C25 C28 C30 1.7(3)
C26 C25 C28 C30 178.27(18)
Ru1 C25 C28 C30 92.2(2)
C24 C25 C28 C29 126.0(2)
C26 C25 C28 C29 -57.5(3)
Ru1 C25 C28 C29 -143.56(18)
